data_4308650
loop_
_publ_author_name
'Wolfgang Petz'
'Christian Kutschera'
'Maya Heitbaum'
'Gernot Frenking'
'Ralf Tonner'
'Bernhard Neum\"uller'

_publ_contact_author
;
        Gernot Frenking
        Fachbereich Chemie
        Universit\"at Marburg
        Hans-Meerwein-Strasse
        35032 Marburg
        Germany
;
_publ_contact_author_email frenking@chemie.uni-marburg.de
_publ_contact_author_fax 'int. 6421-28-25566'
_publ_contact_author_phone 'int. 6421-28-25563'
_publ_section_title
;
Experimental and Theoretical Studies of Carbodiphosphorane-CX2 Adducts
with Unusual Bonding Situations: Preparation, Crystal Structures, and
Bonding Analyses of S2CC(PPh3)2, O2CC(PPh3)2, and [(CO)4MS2CC(PPh3)2] (M =
Cr, Mo, W)
;
_journal_name_full 'Inorganic Chemistry'
_journal_page_first 1263
_journal_page_last 1274
_journal_paper_doi 10.1021/ic048397l
_journal_volume 44
_journal_year 2005
_chemical_formula_moiety '[W(CO)~4~{S~2~CC(PPh~3~)~2~}]^.^0.5THF'
_chemical_formula_sum 'C44 H34 O4.5 P2 S2 W'
_chemical_formula_weight 944.62
_chemical_name_systematic
; 
 ? 
;
_space_group_IT_number 61
_symmetry_cell_setting orthorhombic
_symmetry_space_group_name_Hall '-P 2ac 2ab'
_symmetry_space_group_name_H-M 'P b c a'
_atom_sites_solution_hydrogens geom
_atom_sites_solution_primary Patterson
_atom_sites_solution_secondary difmap
_audit_creation_method SHELXL-97
_cell_angle_alpha 90.00
_cell_angle_beta 90.00
_cell_angle_gamma 90.00
_cell_formula_units_Z 16
_cell_length_a 21.394(1)
_cell_length_b 17.385(1)
_cell_length_c 42.384(2)
_cell_measurement_reflns_used 30000
_cell_measurement_temperature 193(2)
_cell_measurement_theta_max 26.19
_cell_measurement_theta_min 1.35
_cell_volume 15764.1(14)
_computing_cell_refinement 'IPDS II (Stoe)'
_computing_data_collection 'IPDS II (Stoe)'
_computing_data_reduction 'IPDS II (Stoe)'
_computing_molecular_graphics 'SHELXTL (Sheldrick, 1996)'
_computing_publication_material 'SHELXL-97 (Sheldrick, 1997), PLATON-98 (Spek, 1998)'
_computing_structure_refinement 'SHELXL-97 (Sheldrick, 1997)'
_computing_structure_solution 'SHELXTL-Plus (Sheldrick, 1990)'
_diffrn_ambient_temperature 193(2)
_diffrn_measured_fraction_theta_full 0.933
_diffrn_measured_fraction_theta_max 0.933
_diffrn_measurement_device_type 'IPDS II (Stoe)'
_diffrn_measurement_method 'IPDS II (Stoe)'
_diffrn_radiation_monochromator graphite
_diffrn_radiation_source 'fine-focus sealed tube'
_diffrn_radiation_type MoK\a
_diffrn_radiation_wavelength 0.71073
_diffrn_reflns_av_R_equivalents 0.0869
_diffrn_reflns_av_sigmaI/netI 0.0788
_diffrn_reflns_limit_h_max 24
_diffrn_reflns_limit_h_min -26
_diffrn_reflns_limit_k_max 19
_diffrn_reflns_limit_k_min -21
_diffrn_reflns_limit_l_max 50
_diffrn_reflns_limit_l_min -50
_diffrn_reflns_number 62137
_diffrn_reflns_theta_full 26.19
_diffrn_reflns_theta_max 26.19
_diffrn_reflns_theta_min 1.35
_diffrn_standards_decay_% 0
_exptl_absorpt_coefficient_mu 3.162
_exptl_absorpt_correction_T_max 1.0
_exptl_absorpt_correction_T_min 0.71
_exptl_absorpt_correction_type numerical
_exptl_crystal_colour brown
_exptl_crystal_density_diffrn 1.592
_exptl_crystal_density_method 'not measured'
_exptl_crystal_description plates
_exptl_crystal_F_000 7520
_exptl_crystal_size_max 0.18
_exptl_crystal_size_mid 0.16
_exptl_crystal_size_min 0.04
_refine_diff_density_max 1.259
_refine_diff_density_min -1.507
_refine_diff_density_rms 0.116
_refine_ls_extinction_method none
_refine_ls_goodness_of_fit_ref 0.969
_refine_ls_hydrogen_treatment riding
_refine_ls_matrix_type full
_refine_ls_number_parameters 965
_refine_ls_number_reflns 14754
_refine_ls_number_restraints 0
_refine_ls_restrained_S_all 0.969
_refine_ls_R_factor_all 0.0943
_refine_ls_R_factor_gt 0.0497
_refine_ls_shift/su_max 0.031
_refine_ls_shift/su_mean 0.001
_refine_ls_structure_factor_coef Fsqd
_refine_ls_weighting_details 'calc w=1/[\s^2^(Fo^2^)+(0.0511P)^2^+0.0000P] where P=(Fo^2^+2Fc^2^)/3'
_refine_ls_weighting_scheme calc
_refine_ls_wR_factor_gt 0.0953
_refine_ls_wR_factor_ref 0.1088
_reflns_number_gt 9531
_reflns_number_total 14754
_reflns_threshold_expression >2sigma(I)
_cod_data_source_file ic048397lsi20041124_051054_5.cif
_cod_data_source_block pe53
_cod_depositor_comments
;
The following automatic conversions were performed:
data name '_publ_contact_autor' replaced with '_publ_contact_author'
as specified in the replacement file
'/home/antanas/src/cod-tools/trunk/data/replacement-values/replacement_tags.lst'.

Automatic conversion script
Id: cif_correct_tags 4998 2017-03-02 13:24:31Z antanas 
;
_cod_original_cell_volume 15764(1)
_cod_original_formula_sum 'C44 H34 O4.50 P2 S2 W'
_cod_database_code 4308650

loop_
_symmetry_equiv_pos_as_xyz
'x, y, z'
'-x+1/2, -y, z+1/2'
'-x, y+1/2, -z+1/2'
'x+1/2, -y+1/2, -z'
'-x, -y, -z'
'x-1/2, y, -z-1/2'
'x, -y-1/2, z-1/2'
'-x-1/2, y-1/2, z'

loop_
_atom_site_label
_atom_site_type_symbol
_atom_site_fract_x
_atom_site_fract_y
_atom_site_fract_z
_atom_site_U_iso_or_equiv
_atom_site_adp_type
_atom_site_occupancy
_atom_site_symmetry_multiplicity
_atom_site_calc_flag
_atom_site_refinement_flags
_atom_site_disorder_assembly
_atom_site_disorder_group
W1 W 0.418172(14) 0.633820(16) 0.094600(8) 0.03868(8) Uani 1 1 d . . .
W2 W 0.158939(14) 0.023797(15) 0.332028(8) 0.03614(8) Uani 1 1 d . . .
C1 C 0.3279(4) 0.6308(5) 0.0981(2) 0.0472(19) Uani 1 1 d . . .
O1 O 0.2735(3) 0.6281(4) 0.10189(17) 0.074(2) Uani 1 1 d . . .
C2 C 0.4236(4) 0.5881(4) 0.1367(2) 0.0411(18) Uani 1 1 d . . .
O2 O 0.4267(3) 0.5604(3) 0.16182(15) 0.0609(17) Uani 1 1 d . . .
C3 C 0.4153(4) 0.5265(5) 0.0772(2) 0.055(2) Uani 1 1 d . . .
O3 O 0.4130(4) 0.4623(4) 0.0685(2) 0.090(2) Uani 1 1 d . . .
C4 C 0.4116(4) 0.7401(5) 0.1152(2) 0.049(2) Uani 1 1 d . . .
O4 O 0.4037(4) 0.7971(4) 0.12828(18) 0.077(2) Uani 1 1 d . . .
S1 S 0.53598(9) 0.65063(11) 0.08632(5) 0.0415(5) Uani 1 1 d . . .
S2 S 0.44500(9) 0.69697(10) 0.04086(5) 0.0375(4) Uani 1 1 d . . .
C5 C 0.5713(3) 0.7279(4) 0.03158(18) 0.0334(16) Uani 1 1 d . . .
C6 C 0.5219(3) 0.6941(4) 0.05113(18) 0.0324(16) Uani 1 1 d . . .
P1 P 0.55445(9) 0.81038(10) 0.00966(5) 0.0376(5) Uani 1 1 d . . .
C7 C 0.5208(4) 0.7935(4) -0.02909(19) 0.0409(18) Uani 1 1 d . . .
C8 C 0.5096(4) 0.8551(5) -0.0489(2) 0.057(2) Uani 1 1 d . . .
H81 H 0.5200 0.9058 -0.0425 0.072(4) Uiso 1 1 calc R . .
C9 C 0.4829(5) 0.8423(6) -0.0786(2) 0.065(3) Uani 1 1 d . . .
H91 H 0.4751 0.8842 -0.0924 0.072(4) Uiso 1 1 calc R . .
C10 C 0.4680(4) 0.7684(6) -0.0874(2) 0.062(3) Uani 1 1 d . . .
H101 H 0.4486 0.7597 -0.1072 0.072(4) Uiso 1 1 calc R . .
C11 C 0.4807(4) 0.7068(5) -0.0679(2) 0.056(2) Uani 1 1 d . . .
H111 H 0.4726 0.6557 -0.0748 0.072(4) Uiso 1 1 calc R . .
C12 C 0.5056(4) 0.7207(4) -0.0379(2) 0.0443(19) Uani 1 1 d . . .
H121 H 0.5120 0.6791 -0.0237 0.072(4) Uiso 1 1 calc R . .
C13 C 0.6237(4) 0.8683(4) 0.0019(2) 0.0422(18) Uani 1 1 d . . .
C14 C 0.6523(4) 0.8675(5) -0.0273(2) 0.054(2) Uani 1 1 d . . .
H141 H 0.6358 0.8369 -0.0439 0.072(4) Uiso 1 1 calc R . .
C15 C 0.7059(4) 0.9119(5) -0.0322(3) 0.062(3) Uani 1 1 d . . .
H151 H 0.7263 0.9111 -0.0521 0.072(4) Uiso 1 1 calc R . .
C16 C 0.7291(4) 0.9569(5) -0.0081(3) 0.070(3) Uani 1 1 d . . .
H161 H 0.7654 0.9873 -0.0115 0.072(4) Uiso 1 1 calc R . .
C17 C 0.7001(5) 0.9579(6) 0.0208(3) 0.068(3) Uani 1 1 d . . .
H171 H 0.7164 0.9893 0.0372 0.072(4) Uiso 1 1 calc R . .
C18 C 0.6478(4) 0.9139(5) 0.0263(2) 0.052(2) Uani 1 1 d . . .
H181 H 0.6282 0.9145 0.0464 0.072(4) Uiso 1 1 calc R . .
C19 C 0.4995(3) 0.8681(4) 0.0323(2) 0.0411(18) Uani 1 1 d . . .
C20 C 0.4454(4) 0.8953(5) 0.0187(2) 0.056(2) Uani 1 1 d . . .
H201 H 0.4371 0.8855 -0.0030 0.072(4) Uiso 1 1 calc R . .
C21 C 0.4034(5) 0.9366(5) 0.0364(3) 0.073(3) Uani 1 1 d . . .
H211 H 0.3654 0.9538 0.0271 0.072(4) Uiso 1 1 calc R . .
C22 C 0.4160(5) 0.9533(5) 0.0674(3) 0.069(3) Uani 1 1 d . . .
H221 H 0.3880 0.9844 0.0792 0.072(4) Uiso 1 1 calc R . .
C23 C 0.4678(5) 0.9255(5) 0.0810(3) 0.066(3) Uani 1 1 d . . .
H231 H 0.4752 0.9348 0.1028 0.072(4) Uiso 1 1 calc R . .
C24 C 0.5105(4) 0.8833(5) 0.0637(2) 0.055(2) Uani 1 1 d . . .
H241 H 0.5475 0.8648 0.0735 0.072(4) Uiso 1 1 calc R . .
P2 P 0.64480(8) 0.68321(10) 0.03451(5) 0.0353(4) Uani 1 1 d . . .
C25 C 0.6327(3) 0.5799(4) 0.03576(18) 0.0364(17) Uani 1 1 d . . .
C26 C 0.5914(4) 0.5462(4) 0.0142(2) 0.046(2) Uani 1 1 d . . .
H261 H 0.5667 0.5781 0.0009 0.072(4) Uiso 1 1 calc R . .
C27 C 0.5861(4) 0.4679(5) 0.0120(2) 0.057(2) Uani 1 1 d . . .
H271 H 0.5591 0.4459 -0.0033 0.072(4) Uiso 1 1 calc R . .
C28 C 0.6202(4) 0.4199(5) 0.0320(2) 0.058(2) Uani 1 1 d . . .
H281 H 0.6163 0.3656 0.0305 0.072(4) Uiso 1 1 calc R . .
C29 C 0.6596(5) 0.4526(4) 0.0541(2) 0.057(2) Uani 1 1 d . . .
H291 H 0.6827 0.4204 0.0680 0.072(4) Uiso 1 1 calc R . .
C30 C 0.6657(4) 0.5323(4) 0.0562(2) 0.050(2) Uani 1 1 d . . .
H301 H 0.6926 0.5541 0.0716 0.072(4) Uiso 1 1 calc R . .
C31 C 0.6907(4) 0.7118(4) 0.0680(2) 0.0436(19) Uani 1 1 d . . .
C32 C 0.6655(4) 0.7631(4) 0.0903(2) 0.054(2) Uani 1 1 d . . .
H321 H 0.6242 0.7822 0.0874 0.072(4) Uiso 1 1 calc R . .
C33 C 0.6993(5) 0.7857(5) 0.1158(3) 0.071(3) Uani 1 1 d . . .
H331 H 0.6820 0.8209 0.1306 0.072(4) Uiso 1 1 calc R . .
C34 C 0.7586(6) 0.7573(6) 0.1202(3) 0.085(4) Uani 1 1 d . . .
H341 H 0.7821 0.7728 0.1381 0.072(4) Uiso 1 1 calc R . .
C35 C 0.7844(5) 0.7062(6) 0.0988(3) 0.071(3) Uani 1 1 d . . .
H351 H 0.8254 0.6868 0.1022 0.072(4) Uiso 1 1 calc R . .
C36 C 0.7509(4) 0.6834(5) 0.0726(2) 0.057(2) Uani 1 1 d . . .
H361 H 0.7687 0.6486 0.0579 0.072(4) Uiso 1 1 calc R . .
C37 C 0.6933(4) 0.6989(4) 0.0000(2) 0.0436(19) Uani 1 1 d . . .
C38 C 0.6770(5) 0.6667(5) -0.0281(2) 0.062(3) Uani 1 1 d . . .
H381 H 0.6385 0.6396 -0.0298 0.072(4) Uiso 1 1 calc R . .
C39 C 0.7149(6) 0.6727(6) -0.0540(3) 0.077(3) Uani 1 1 d . . .
H391 H 0.7032 0.6491 -0.0734 0.072(4) Uiso 1 1 calc R . .
C40 C 0.7712(5) 0.7139(6) -0.0518(3) 0.079(3) Uani 1 1 d . . .
H401 H 0.7985 0.7180 -0.0694 0.072(4) Uiso 1 1 calc R . .
C41 C 0.7858(5) 0.7479(7) -0.0235(3) 0.085(4) Uani 1 1 d . . .
H411 H 0.8237 0.7762 -0.0218 0.072(4) Uiso 1 1 calc R . .
C42 C 0.7483(4) 0.7425(5) 0.0018(3) 0.061(3) Uani 1 1 d . . .
H421 H 0.7590 0.7681 0.0208 0.072(4) Uiso 1 1 calc R . .
C43 C 0.1872(4) 0.0017(4) 0.3753(2) 0.053(2) Uani 1 1 d . . .
O43 O 0.2039(4) -0.0107(4) 0.40047(19) 0.091(3) Uani 1 1 d . . .
C44 C 0.1956(4) -0.0719(5) 0.3165(2) 0.047(2) Uani 1 1 d . . .
O44 O 0.2200(3) -0.1282(3) 0.30742(16) 0.0600(17) Uani 1 1 d . . .
C45 C 0.2432(4) 0.0745(4) 0.3232(2) 0.053(2) Uani 1 1 d . . .
O45 O 0.2916(3) 0.0990(4) 0.3198(2) 0.087(3) Uani 1 1 d . . .
C46 C 0.0807(5) -0.0377(4) 0.3412(2) 0.052(2) Uani 1 1 d . . .
O46 O 0.0383(3) -0.0754(4) 0.34603(19) 0.086(2) Uani 1 1 d . . .
S3 S 0.10816(8) 0.07885(9) 0.28186(4) 0.0325(4) Uani 1 1 d . . .
S4 S 0.11320(9) 0.15989(10) 0.34027(5) 0.0377(4) Uani 1 1 d . . .
C47 C 0.0604(3) 0.2279(3) 0.28715(17) 0.0271(15) Uani 1 1 d . . .
C48 C 0.0914(3) 0.1618(3) 0.30168(16) 0.0272(14) Uani 1 1 d . . .
P3 P 0.07651(8) 0.25257(9) 0.24809(4) 0.0273(4) Uani 1 1 d . . .
C49 C 0.0859(3) 0.3559(3) 0.24335(16) 0.0303(14) Uani 1 1 d . . .
C50 C 0.0384(3) 0.4014(4) 0.23186(19) 0.0368(17) Uani 1 1 d . . .
H501 H -0.0012 0.3796 0.2270 0.072(4) Uiso 1 1 calc R . .
C51 C 0.0489(4) 0.4797(4) 0.2274(2) 0.046(2) Uani 1 1 d . . .
H511 H 0.0161 0.5113 0.2196 0.072(4) Uiso 1 1 calc R . .
C52 C 0.1058(4) 0.5118(4) 0.2341(2) 0.046(2) Uani 1 1 d . . .
H521 H 0.1127 0.5650 0.2303 0.072(4) Uiso 1 1 calc R . .
C53 C 0.1531(4) 0.4669(4) 0.2463(2) 0.049(2) Uani 1 1 d . . .
H531 H 0.1923 0.4893 0.2514 0.072(4) Uiso 1 1 calc R . .
C54 C 0.1435(3) 0.3893(4) 0.2511(2) 0.042(2) Uani 1 1 d . . .
H541 H 0.1759 0.3585 0.2598 0.072(4) Uiso 1 1 calc R . .
C55 C 0.0199(3) 0.2205(4) 0.21929(18) 0.0318(16) Uani 1 1 d . . .
C56 C 0.0123(4) 0.2574(4) 0.1904(2) 0.0418(19) Uani 1 1 d . . .
H561 H 0.0369 0.3012 0.1854 0.072(4) Uiso 1 1 calc R . .
C57 C -0.0318(4) 0.2298(5) 0.1688(2) 0.048(2) Uani 1 1 d . . .
H571 H -0.0386 0.2564 0.1495 0.072(4) Uiso 1 1 calc R . .
C58 C -0.0648(4) 0.1649(5) 0.1754(2) 0.054(2) Uani 1 1 d . . .
H581 H -0.0934 0.1451 0.1602 0.072(4) Uiso 1 1 calc R . .
C59 C -0.0574(4) 0.1281(5) 0.2034(2) 0.051(2) Uani 1 1 d . . .
H591 H -0.0819 0.0839 0.2079 0.072(4) Uiso 1 1 calc R . .
C60 C -0.0143(3) 0.1542(4) 0.2257(2) 0.0404(18) Uani 1 1 d . . .
H601 H -0.0083 0.1271 0.2449 0.072(4) Uiso 1 1 calc R . .
C61 C 0.1508(3) 0.2134(3) 0.23519(17) 0.0295(15) Uani 1 1 d . . .
C62 C 0.1574(4) 0.1875(4) 0.20499(19) 0.0401(18) Uani 1 1 d . . .
H621 H 0.1223 0.1880 0.1913 0.072(4) Uiso 1 1 calc R . .
C63 C 0.2140(4) 0.1606(5) 0.1940(2) 0.052(2) Uani 1 1 d . . .
H631 H 0.2177 0.1434 0.1728 0.072(4) Uiso 1 1 calc R . .
C64 C 0.2650(4) 0.1586(5) 0.2137(3) 0.056(2) Uani 1 1 d . . .
H641 H 0.3042 0.1409 0.2061 0.072(4) Uiso 1 1 calc R . .
C65 C 0.2592(4) 0.1825(4) 0.2450(2) 0.050(2) Uani 1 1 d . . .
H651 H 0.2941 0.1800 0.2589 0.072(4) Uiso 1 1 calc R . .
C66 C 0.2025(3) 0.2099(4) 0.25568(19) 0.0378(17) Uani 1 1 d . . .
H661 H 0.1983 0.2265 0.2769 0.072(4) Uiso 1 1 calc R . .
P4 P 0.01052(8) 0.28069(9) 0.31223(5) 0.0286(4) Uani 1 1 d . . .
C67 C -0.0404(3) 0.2175(4) 0.33486(17) 0.0292(14) Uani 1 1 d . . .
C68 C -0.0871(4) 0.2500(4) 0.3535(2) 0.058(3) Uani 1 1 d . . .
H681 H -0.0906 0.3043 0.3547 0.072(4) Uiso 1 1 calc R . .
C69 C -0.1282(4) 0.2045(5) 0.3702(2) 0.059(3) Uani 1 1 d . . .
H691 H -0.1579 0.2282 0.3838 0.072(4) Uiso 1 1 calc R . .
C70 C -0.1272(4) 0.1252(5) 0.3677(2) 0.052(2) Uani 1 1 d . . .
H701 H -0.1557 0.0941 0.3792 0.072(4) Uiso 1 1 calc R . .
C71 C -0.0834(4) 0.0929(4) 0.3477(2) 0.054(2) Uani 1 1 d . . .
H711 H -0.0828 0.0387 0.3448 0.072(4) Uiso 1 1 calc R . .
C72 C -0.0405(4) 0.1377(4) 0.3319(2) 0.0458(19) Uani 1 1 d . . .
H721 H -0.0104 0.1137 0.3187 0.072(4) Uiso 1 1 calc R . .
C73 C 0.0515(3) 0.3489(3) 0.33740(17) 0.0312(16) Uani 1 1 d . . .
C74 C 0.0204(4) 0.3958(4) 0.35870(19) 0.0426(19) Uani 1 1 d . . .
H741 H -0.0228 0.3879 0.3628 0.072(4) Uiso 1 1 calc R . .
C75 C 0.0529(4) 0.4549(4) 0.3743(2) 0.048(2) Uani 1 1 d . . .
H751 H 0.0320 0.4862 0.3893 0.072(4) Uiso 1 1 calc R . .
C76 C 0.1150(4) 0.4672(5) 0.3675(2) 0.053(2) Uani 1 1 d . . .
H761 H 0.1367 0.5082 0.3775 0.072(4) Uiso 1 1 calc R . .
C77 C 0.1450(4) 0.4213(5) 0.3469(2) 0.053(2) Uani 1 1 d . . .
H771 H 0.1883 0.4292 0.3430 0.072(4) Uiso 1 1 calc R . .
C78 C 0.1140(3) 0.3627(4) 0.3312(2) 0.0441(19) Uani 1 1 d . . .
H781 H 0.1356 0.3319 0.3163 0.072(4) Uiso 1 1 calc R . .
C79 C -0.0453(3) 0.3366(3) 0.28996(17) 0.0301(15) Uani 1 1 d . . .
C80 C -0.0879(4) 0.2984(4) 0.27132(19) 0.0389(18) Uani 1 1 d . . .
H801 H -0.0860 0.2440 0.2695 0.072(4) Uiso 1 1 calc R . .
C81 C -0.1338(4) 0.3394(4) 0.2551(2) 0.050(2) Uani 1 1 d . . .
H811 H -0.1616 0.3134 0.2413 0.072(4) Uiso 1 1 calc R . .
C82 C -0.1387(4) 0.4182(4) 0.2592(2) 0.045(2) Uani 1 1 d . . .
H821 H -0.1710 0.4460 0.2488 0.072(4) Uiso 1 1 calc R . .
C83 C -0.0975(4) 0.4557(4) 0.2780(2) 0.045(2) Uani 1 1 d . . .
H831 H -0.1017 0.5097 0.2808 0.072(4) Uiso 1 1 calc R . .
C84 C -0.0489(3) 0.4168(4) 0.29324(18) 0.0362(17) Uani 1 1 d . . .
H841 H -0.0191 0.4440 0.3055 0.072(4) Uiso 1 1 calc R . .
O80 O 0.2952(5) 0.3704(5) 0.1342(2) 0.104(3) Uani 1 1 d . . .
C85 C 0.2502(10) 0.3403(9) 0.1502(6) 0.194(11) Uani 1 1 d . . .
H851 H 0.2679 0.3012 0.1646 0.072(4) Uiso 1 1 calc R . .
H852 H 0.2218 0.3134 0.1355 0.072(4) Uiso 1 1 calc R . .
C86 C 0.2160(9) 0.3905(12) 0.1675(5) 0.212(13) Uani 1 1 d . . .
H861 H 0.1723 0.3920 0.1598 0.072(4) Uiso 1 1 calc R . .
H862 H 0.2158 0.3751 0.1900 0.072(4) Uiso 1 1 calc R . .
C87 C 0.2431(10) 0.4593(8) 0.1641(5) 0.168(9) Uani 1 1 d . . .
H871 H 0.2610 0.4776 0.1843 0.072(4) Uiso 1 1 calc R . .
H872 H 0.2128 0.4979 0.1562 0.072(4) Uiso 1 1 calc R . .
C88 C 0.2915(9) 0.4448(8) 0.1411(4) 0.149(8) Uani 1 1 d . . .
H881 H 0.2826 0.4743 0.1217 0.072(4) Uiso 1 1 calc R . .
H882 H 0.3322 0.4625 0.1496 0.072(4) Uiso 1 1 calc R . .

loop_
_atom_site_aniso_label
_atom_site_aniso_U_11
_atom_site_aniso_U_22
_atom_site_aniso_U_33
_atom_site_aniso_U_23
_atom_site_aniso_U_13
_atom_site_aniso_U_12
W1 0.03610(15) 0.04331(14) 0.03662(19) 0.00396(13) 0.00236(15) 0.00219(13)
W2 0.04064(16) 0.03259(12) 0.03519(18) 0.00292(13) -0.00632(15) 0.00103(13)
C1 0.046(5) 0.060(4) 0.036(5) 0.003(4) 0.002(4) 0.000(4)
O1 0.042(3) 0.114(5) 0.064(5) 0.018(4) 0.003(3) 0.003(4)
C2 0.047(5) 0.042(4) 0.034(5) 0.002(3) 0.002(4) -0.003(3)
O2 0.078(4) 0.064(3) 0.040(4) 0.014(3) 0.012(3) 0.004(3)
C3 0.061(5) 0.068(5) 0.035(6) 0.005(4) -0.008(4) -0.012(5)
O3 0.128(7) 0.057(4) 0.084(6) -0.017(4) -0.020(5) -0.009(4)
C4 0.049(5) 0.055(5) 0.044(6) 0.010(4) -0.002(4) 0.001(4)
O4 0.105(6) 0.058(4) 0.067(5) -0.011(3) 0.005(4) 0.019(4)
S1 0.0359(10) 0.0533(10) 0.0353(13) 0.0098(8) 0.0000(8) 0.0042(8)
S2 0.0334(9) 0.0451(9) 0.0341(12) 0.0044(8) -0.0028(8) -0.0006(8)
C5 0.030(4) 0.042(4) 0.028(5) -0.002(3) 0.003(3) -0.002(3)
C6 0.035(4) 0.032(3) 0.030(5) -0.005(3) -0.002(3) 0.002(3)
P1 0.0401(11) 0.0384(9) 0.0344(13) 0.0001(8) -0.0049(9) -0.0014(8)
C7 0.045(4) 0.043(4) 0.034(5) 0.002(3) -0.003(4) -0.007(3)
C8 0.070(6) 0.055(5) 0.047(6) 0.004(4) -0.011(5) 0.002(4)
C9 0.078(7) 0.075(6) 0.043(7) 0.011(5) -0.005(5) 0.013(5)
C10 0.059(6) 0.089(7) 0.038(7) -0.006(5) -0.014(5) 0.006(5)
C11 0.061(6) 0.062(5) 0.047(7) 0.000(4) -0.004(5) -0.005(4)
C12 0.048(5) 0.053(4) 0.032(5) 0.002(3) -0.002(4) -0.004(4)
C13 0.049(5) 0.042(4) 0.036(5) 0.005(3) 0.004(4) -0.005(4)
C14 0.056(5) 0.054(4) 0.050(6) 0.011(4) -0.002(4) -0.007(4)
C15 0.049(5) 0.059(5) 0.077(8) 0.010(5) 0.011(5) -0.008(4)
C16 0.047(5) 0.066(6) 0.096(10) 0.016(5) -0.006(6) -0.020(4)
C17 0.064(6) 0.082(7) 0.057(8) 0.002(5) -0.006(5) -0.029(5)
C18 0.053(5) 0.060(5) 0.043(6) 0.000(4) -0.003(4) -0.012(4)
C19 0.038(4) 0.033(3) 0.053(6) 0.000(3) -0.003(4) -0.001(3)
C20 0.058(5) 0.056(5) 0.054(7) -0.005(4) -0.009(5) 0.013(4)
C21 0.059(6) 0.067(6) 0.094(10) -0.004(6) -0.005(6) 0.027(5)
C22 0.081(7) 0.057(5) 0.070(8) -0.007(5) 0.011(6) 0.025(5)
C23 0.088(7) 0.059(5) 0.052(7) -0.011(4) 0.000(6) 0.014(5)
C24 0.058(5) 0.061(5) 0.046(6) -0.003(4) -0.001(4) 0.016(4)
P2 0.0301(10) 0.0381(9) 0.0376(13) 0.0010(8) -0.0022(8) -0.0023(7)
C25 0.037(4) 0.043(4) 0.029(5) -0.003(3) 0.009(3) 0.006(3)
C26 0.041(5) 0.052(4) 0.046(6) -0.003(3) 0.000(4) -0.009(3)
C27 0.056(5) 0.055(5) 0.060(7) -0.016(4) 0.015(5) -0.018(4)
C28 0.064(6) 0.044(4) 0.066(7) -0.005(4) 0.011(5) -0.006(4)
C29 0.068(6) 0.046(4) 0.058(7) 0.004(4) 0.013(5) 0.012(4)
C30 0.053(5) 0.045(4) 0.052(6) -0.005(4) 0.010(4) 0.007(4)
C31 0.049(5) 0.040(4) 0.042(6) 0.000(3) -0.014(4) -0.003(3)
C32 0.059(5) 0.045(4) 0.058(7) -0.008(4) -0.025(5) 0.002(4)
C33 0.098(8) 0.055(5) 0.061(8) -0.026(5) -0.028(6) 0.020(5)
C34 0.091(8) 0.068(6) 0.096(10) -0.011(6) -0.053(7) -0.001(6)
C35 0.058(6) 0.085(7) 0.070(8) 0.001(6) -0.031(6) 0.003(5)
C36 0.044(5) 0.065(5) 0.064(7) 0.003(5) -0.016(5) 0.002(4)
C37 0.037(4) 0.049(4) 0.045(6) 0.008(4) 0.004(4) -0.002(3)
C38 0.072(6) 0.064(5) 0.050(7) -0.005(4) 0.020(5) -0.005(5)
C39 0.098(8) 0.073(6) 0.059(8) 0.000(5) 0.031(6) 0.007(6)
C40 0.079(8) 0.088(7) 0.071(9) 0.018(6) 0.047(7) 0.007(6)
C41 0.050(6) 0.100(8) 0.104(12) 0.021(8) 0.017(7) -0.011(6)
C42 0.043(5) 0.070(6) 0.069(8) 0.010(5) 0.009(5) -0.009(4)
C43 0.067(6) 0.038(4) 0.055(7) -0.003(4) -0.012(5) -0.002(4)
O43 0.143(7) 0.076(4) 0.053(6) 0.010(4) -0.044(5) 0.007(5)
C44 0.054(5) 0.054(5) 0.033(5) 0.009(4) -0.015(4) -0.011(4)
O44 0.067(4) 0.041(3) 0.072(5) -0.016(3) -0.017(3) 0.024(3)
C45 0.046(5) 0.040(4) 0.073(7) 0.007(4) -0.015(5) 0.006(4)
O45 0.039(4) 0.090(5) 0.131(8) 0.027(5) -0.010(4) -0.020(4)
C46 0.070(6) 0.040(4) 0.047(6) -0.002(3) 0.003(5) -0.001(4)
O46 0.080(5) 0.074(4) 0.104(7) -0.004(4) 0.027(4) -0.040(4)
S3 0.0388(10) 0.0275(7) 0.0311(11) -0.0016(7) -0.0035(8) 0.0017(7)
S4 0.0456(11) 0.0381(8) 0.0293(12) -0.0042(7) -0.0083(8) 0.0066(8)
C47 0.026(3) 0.024(3) 0.031(4) -0.001(3) -0.003(3) -0.003(2)
C48 0.027(3) 0.033(3) 0.021(4) -0.003(2) 0.001(3) -0.002(3)
P3 0.0257(9) 0.0296(7) 0.0266(11) -0.0005(6) -0.0002(8) -0.0010(7)
C49 0.034(3) 0.032(3) 0.025(4) -0.001(3) 0.003(3) -0.002(3)
C50 0.033(4) 0.036(3) 0.041(5) 0.006(3) 0.000(3) -0.003(3)
C51 0.051(5) 0.036(4) 0.051(6) 0.002(4) 0.011(4) 0.010(4)
C52 0.051(5) 0.037(4) 0.049(6) 0.007(3) 0.014(4) -0.004(4)
C53 0.042(4) 0.035(4) 0.071(7) -0.003(4) 0.007(4) -0.001(3)
C54 0.036(4) 0.033(3) 0.056(6) 0.001(3) -0.001(4) 0.002(3)
C55 0.028(4) 0.033(3) 0.034(5) -0.003(3) -0.002(3) 0.003(3)
C56 0.046(5) 0.044(4) 0.036(5) -0.001(3) 0.001(4) 0.003(3)
C57 0.046(5) 0.064(5) 0.035(5) -0.005(4) -0.011(4) 0.010(4)
C58 0.044(5) 0.073(5) 0.046(7) -0.003(4) -0.010(4) -0.014(4)
C59 0.043(4) 0.061(5) 0.049(6) -0.004(4) -0.003(4) -0.017(4)
C60 0.039(4) 0.045(4) 0.038(5) 0.002(3) -0.001(4) -0.005(3)
C61 0.031(4) 0.027(3) 0.030(4) 0.001(3) 0.001(3) -0.003(3)
C62 0.041(4) 0.036(3) 0.043(5) -0.005(3) 0.004(4) 0.004(3)
C63 0.062(6) 0.055(4) 0.040(6) 0.000(4) 0.020(5) 0.013(4)
C64 0.039(5) 0.060(5) 0.069(8) -0.001(4) 0.015(5) 0.012(4)
C65 0.034(4) 0.044(4) 0.071(7) 0.010(4) -0.006(4) 0.001(3)
C66 0.038(4) 0.038(4) 0.038(5) 0.003(3) 0.002(4) 0.004(3)
P4 0.0279(9) 0.0293(8) 0.0285(11) -0.0015(7) 0.0007(8) 0.0004(7)
C67 0.023(3) 0.042(3) 0.023(4) 0.007(3) -0.001(3) 0.000(3)
C68 0.059(5) 0.041(4) 0.073(8) 0.004(4) 0.023(5) 0.007(4)
C69 0.046(5) 0.057(5) 0.075(8) 0.008(4) 0.031(5) 0.002(4)
C70 0.035(4) 0.054(4) 0.067(7) 0.016(4) 0.005(4) -0.009(4)
C71 0.050(5) 0.040(4) 0.072(7) 0.006(4) 0.015(5) -0.016(4)
C72 0.048(4) 0.042(4) 0.048(5) -0.004(4) 0.015(4) -0.008(3)
C73 0.038(4) 0.033(3) 0.023(4) -0.002(3) -0.005(3) -0.002(3)
C74 0.036(4) 0.059(4) 0.033(5) -0.015(4) 0.001(4) -0.001(3)
C75 0.055(5) 0.047(4) 0.043(6) -0.014(4) -0.004(4) 0.009(4)
C76 0.063(6) 0.047(4) 0.049(6) -0.013(4) 0.001(4) -0.007(4)
C77 0.039(5) 0.057(5) 0.062(7) -0.011(4) 0.003(4) -0.019(4)
C78 0.031(4) 0.042(4) 0.059(6) -0.007(4) 0.009(4) -0.009(3)
C79 0.030(4) 0.034(3) 0.026(4) 0.002(3) 0.005(3) 0.000(3)
C80 0.045(4) 0.028(3) 0.044(5) 0.001(3) -0.008(4) -0.004(3)
C81 0.042(5) 0.049(4) 0.061(7) 0.011(4) -0.014(4) -0.008(4)
C82 0.039(4) 0.049(4) 0.047(6) 0.012(4) -0.005(4) 0.006(3)
C83 0.058(5) 0.037(4) 0.040(6) 0.008(3) 0.004(4) 0.010(3)
C84 0.046(4) 0.032(3) 0.030(5) 0.004(3) 0.003(3) 0.005(3)
O80 0.139(8) 0.068(5) 0.103(7) 0.006(4) 0.041(6) 0.004(5)
C85 0.22(2) 0.093(11) 0.27(3) -0.069(14) 0.13(2) -0.066(13)
C86 0.179(19) 0.21(2) 0.24(3) -0.16(2) 0.125(18) -0.117(17)
C87 0.183(19) 0.089(10) 0.23(2) -0.059(12) 0.058(17) 0.009(11)
C88 0.190(18) 0.088(10) 0.170(19) -0.019(10) 0.086(15) -0.033(11)

loop_
_atom_type_symbol
_atom_type_description
_atom_type_scat_dispersion_real
_atom_type_scat_dispersion_imag
_atom_type_scat_source
C C 0.0033 0.0016 'International Tables Vol C Tables 4.2.6.8 and 6.1.1.4'
H H 0.0000 0.0000 'International Tables Vol C Tables 4.2.6.8 and 6.1.1.4'
O O 0.0106 0.0060 'International Tables Vol C Tables 4.2.6.8 and 6.1.1.4'
P P 0.1023 0.0942 'International Tables Vol C Tables 4.2.6.8 and 6.1.1.4'
S S 0.1246 0.1234 'International Tables Vol C Tables 4.2.6.8 and 6.1.1.4'
W W -0.8490 6.8722 'International Tables Vol C Tables 4.2.6.8 and 6.1.1.4'

loop_
_geom_angle_atom_site_label_1
_geom_angle_atom_site_label_2
_geom_angle_atom_site_label_3
_geom_angle
_geom_angle_site_symmetry_1
_geom_angle_site_symmetry_3
_geom_angle_publ_flag
C1 W1 C2 88.7(3) . . ?
C1 W1 C3 88.4(4) . . ?
C2 W1 C3 87.7(3) . . ?
C1 W1 C4 85.6(3) . . ?
C2 W1 C4 88.9(3) . . ?
C3 W1 C4 173.2(4) . . ?
C1 W1 S1 173.9(2) . . ?
C2 W1 S1 96.5(2) . . ?
C3 W1 S1 94.9(3) . . ?
C4 W1 S1 91.3(2) . . ?
C1 W1 S2 107.5(2) . . ?
C2 W1 S2 163.7(2) . . ?
C3 W1 S2 94.4(3) . . ?
C4 W1 S2 90.4(2) . . ?
S1 W1 S2 67.26(6) . . ?
C44 W2 C43 91.4(3) . . ?
C44 W2 C46 87.0(3) . . ?
C43 W2 C46 88.4(4) . . ?
C44 W2 C45 87.2(3) . . ?
C43 W2 C45 89.0(4) . . ?
C46 W2 C45 173.6(3) . . ?
C44 W2 S3 102.0(2) . . ?
C43 W2 S3 166.5(3) . . ?
C46 W2 S3 90.4(3) . . ?
C45 W2 S3 93.5(2) . . ?
C44 W2 S4 167.8(2) . . ?
C43 W2 S4 99.7(2) . . ?
C46 W2 S4 98.3(2) . . ?
C45 W2 S4 87.9(2) . . ?
S3 W2 S4 67.12(6) . . ?
O1 C1 W1 176.6(7) . . ?
O2 C2 W1 179.6(7) . . ?
O3 C3 W1 176.6(8) . . ?
O4 C4 W1 174.0(8) . . ?
C6 S1 W1 89.8(2) . . ?
C6 S2 W1 88.7(3) . . ?
C6 C5 P1 118.8(5) . . ?
C6 C5 P2 115.4(5) . . ?
P1 C5 P2 125.8(4) . . ?
C5 C6 S1 123.1(5) . . ?
C5 C6 S2 122.7(6) . . ?
S1 C6 S2 114.2(4) . . ?
C5 P1 C7 115.5(3) . . ?
C5 P1 C19 107.8(4) . . ?
C7 P1 C19 108.0(4) . . ?
C5 P1 C13 112.5(3) . . ?
C7 P1 C13 104.3(4) . . ?
C19 P1 C13 108.4(3) . . ?
C12 C7 C8 120.8(8) . . ?
C12 C7 P1 119.6(6) . . ?
C8 C7 P1 119.6(6) . . ?
C7 C8 C9 119.7(8) . . ?
C10 C9 C8 119.1(9) . . ?
C9 C10 C11 121.2(9) . . ?
C10 C11 C12 118.9(8) . . ?
C7 C12 C11 120.1(8) . . ?
C14 C13 C18 120.1(8) . . ?
C14 C13 P1 121.3(6) . . ?
C18 C13 P1 118.6(6) . . ?
C13 C14 C15 119.6(9) . . ?
C16 C15 C14 119.8(10) . . ?
C17 C16 C15 120.4(9) . . ?
C16 C17 C18 120.6(9) . . ?
C17 C18 C13 119.4(9) . . ?
C24 C19 C20 118.8(8) . . ?
C24 C19 P1 120.4(6) . . ?
C20 C19 P1 120.8(7) . . ?
C21 C20 C19 120.1(10) . . ?
C20 C21 C22 120.3(9) . . ?
C23 C22 C21 119.9(9) . . ?
C22 C23 C24 120.6(10) . . ?
C19 C24 C23 120.2(9) . . ?
C5 P2 C31 115.0(4) . . ?
C5 P2 C37 112.8(4) . . ?
C31 P2 C37 106.5(4) . . ?
C5 P2 C25 108.1(3) . . ?
C31 P2 C25 109.2(4) . . ?
C37 P2 C25 104.7(3) . . ?
C30 C25 C26 118.7(7) . . ?
C30 C25 P2 122.3(6) . . ?
C26 C25 P2 118.9(6) . . ?
C27 C26 C25 120.7(8) . . ?
C26 C27 C28 120.7(9) . . ?
C29 C28 C27 119.1(8) . . ?
C28 C29 C30 120.6(9) . . ?
C25 C30 C29 120.2(8) . . ?
C36 C31 C32 119.1(8) . . ?
C36 C31 P2 121.3(7) . . ?
C32 C31 P2 119.7(6) . . ?
C33 C32 C31 120.8(8) . . ?
C32 C33 C34 119.7(9) . . ?
C33 C34 C35 120.7(10) . . ?
C36 C35 C34 120.3(10) . . ?
C35 C36 C31 119.5(9) . . ?
C38 C37 C42 118.9(8) . . ?
C38 C37 P2 119.9(6) . . ?
C42 C37 P2 121.2(7) . . ?
C37 C38 C39 121.3(10) . . ?
C38 C39 C40 119.5(11) . . ?
C41 C40 C39 118.3(10) . . ?
C42 C41 C40 122.0(11) . . ?
C41 C42 C37 119.8(10) . . ?
O43 C43 W2 179.6(9) . . ?
O44 C44 W2 177.3(7) . . ?
O45 C45 W2 175.2(8) . . ?
O46 C46 W2 176.7(8) . . ?
C48 S3 W2 89.8(2) . . ?
C48 S4 W2 89.5(2) . . ?
C48 C47 P3 120.2(5) . . ?
C48 C47 P4 115.4(5) . . ?
P3 C47 P4 124.3(4) . . ?
C47 C48 S4 123.0(5) . . ?
C47 C48 S3 123.5(5) . . ?
S4 C48 S3 113.5(4) . . ?
C47 P3 C55 115.7(3) . . ?
C47 P3 C61 111.5(3) . . ?
C55 P3 C61 105.5(3) . . ?
C47 P3 C49 111.7(3) . . ?
C55 P3 C49 107.7(3) . . ?
C61 P3 C49 103.9(3) . . ?
C50 C49 C54 119.6(6) . . ?
C50 C49 P3 121.7(5) . . ?
C54 C49 P3 118.7(5) . . ?
C49 C50 C51 119.4(7) . . ?
C52 C51 C50 120.9(7) . . ?
C51 C52 C53 119.9(7) . . ?
C54 C53 C52 120.0(7) . . ?
C53 C54 C49 120.1(7) . . ?
C56 C55 C60 119.4(7) . . ?
C56 C55 P3 122.0(5) . . ?
C60 C55 P3 118.4(6) . . ?
C55 C56 C57 119.9(7) . . ?
C58 C57 C56 119.9(8) . . ?
C59 C58 C57 120.6(8) . . ?
C58 C59 C60 121.0(8) . . ?
C55 C60 C59 119.0(7) . . ?
C62 C61 C66 118.9(7) . . ?
C62 C61 P3 119.8(6) . . ?
C66 C61 P3 121.2(6) . . ?
C61 C62 C63 121.3(8) . . ?
C64 C63 C62 120.0(8) . . ?
C63 C64 C65 120.0(8) . . ?
C66 C65 C64 119.4(8) . . ?
C65 C66 C61 120.3(8) . . ?
C47 P4 C79 111.4(3) . . ?
C47 P4 C67 111.5(3) . . ?
C79 P4 C67 101.8(3) . . ?
C47 P4 C73 113.6(3) . . ?
C79 P4 C73 105.9(3) . . ?
C67 P4 C73 111.9(3) . . ?
C72 C67 C68 116.9(6) . . ?
C72 C67 P4 123.7(5) . . ?
C68 C67 P4 118.9(5) . . ?
C69 C68 C67 121.2(7) . . ?
C68 C69 C70 121.4(8) . . ?
C69 C70 C71 117.7(7) . . ?
C72 C71 C70 121.2(7) . . ?
C71 C72 C67 121.4(7) . . ?
C78 C73 C74 119.1(6) . . ?
C78 C73 P4 117.9(6) . . ?
C74 C73 P4 122.2(5) . . ?
C73 C74 C75 119.9(7) . . ?
C76 C75 C74 119.6(8) . . ?
C77 C76 C75 120.2(8) . . ?
C76 C77 C78 121.2(8) . . ?
C73 C78 C77 120.0(7) . . ?
C80 C79 C84 120.0(6) . . ?
C80 C79 P4 118.5(5) . . ?
C84 C79 P4 121.3(6) . . ?
C79 C80 C81 120.1(6) . . ?
C82 C81 C80 119.8(8) . . ?
C83 C82 C81 120.1(7) . . ?
C82 C83 C84 121.4(7) . . ?
C83 C84 C79 118.4(7) . . ?
C85 O80 C88 103.5(12) . . ?
O80 C85 C86 115.3(14) . . ?
C87 C86 C85 106.4(15) . . ?
C86 C87 C88 103.2(13) . . ?
O80 C88 C87 111.2(12) . . ?

loop_
_geom_bond_atom_site_label_1
_geom_bond_atom_site_label_2
_geom_bond_distance
_geom_bond_site_symmetry_2
_geom_bond_publ_flag
W1 C1 1.937(8) . ?
W1 C2 1.959(8) . ?
W1 C3 2.008(9) . ?
W1 C4 2.047(9) . ?
W1 S1 2.5614(19) . ?
W1 S2 2.593(2) . ?
W2 C44 1.955(9) . ?
W2 C43 1.967(10) . ?
W2 C46 2.024(9) . ?
W2 C45 2.042(9) . ?
W2 S3 2.5724(18) . ?
W2 S4 2.5842(17) . ?
C1 O1 1.177(9) . ?
C2 O2 1.169(9) . ?
C3 O3 1.176(10) . ?
C4 O4 1.150(10) . ?
S1 C6 1.699(8) . ?
S2 C6 1.702(7) . ?
C5 C6 1.466(10) . ?
C5 P1 1.746(7) . ?
C5 P2 1.759(7) . ?
P1 C7 1.817(8) . ?
P1 C19 1.819(8) . ?
P1 C13 1.820(8) . ?
C7 C12 1.360(10) . ?
C7 C8 1.382(11) . ?
C8 C9 1.396(13) . ?
C9 C10 1.375(13) . ?
C10 C11 1.379(13) . ?
C11 C12 1.400(12) . ?
C13 C14 1.378(12) . ?
C13 C18 1.403(11) . ?
C14 C15 1.399(11) . ?
C15 C16 1.379(14) . ?
C16 C17 1.375(15) . ?
C17 C18 1.374(12) . ?
C19 C24 1.377(12) . ?
C19 C20 1.378(11) . ?
C20 C21 1.373(13) . ?
C21 C22 1.375(14) . ?
C22 C23 1.340(14) . ?
C23 C24 1.383(12) . ?
P2 C31 1.797(8) . ?
P2 C37 1.813(8) . ?
P2 C25 1.816(7) . ?
C25 C30 1.391(11) . ?
C25 C26 1.401(11) . ?
C26 C27 1.370(11) . ?
C27 C28 1.396(13) . ?
C28 C29 1.380(13) . ?
C29 C30 1.395(11) . ?
C31 C36 1.392(11) . ?
C31 C32 1.406(12) . ?
C32 C33 1.362(12) . ?
C33 C34 1.374(14) . ?
C34 C35 1.384(15) . ?
C35 C36 1.380(13) . ?
C37 C38 1.362(13) . ?
C37 C42 1.402(11) . ?
C38 C39 1.369(13) . ?
C39 C40 1.405(15) . ?
C40 C41 1.372(16) . ?
C41 C42 1.345(14) . ?
C43 O43 1.147(11) . ?
C44 O44 1.173(10) . ?
C45 O45 1.128(10) . ?
C46 O46 1.137(10) . ?
S3 C48 1.707(6) . ?
S4 C48 1.701(7) . ?
C47 C48 1.463(9) . ?
C47 P3 1.744(7) . ?
C47 P4 1.764(7) . ?
P3 C55 1.808(7) . ?
P3 C61 1.814(7) . ?
P3 C49 1.819(6) . ?
C49 C50 1.377(9) . ?
C49 C54 1.401(10) . ?
C50 C51 1.392(10) . ?
C51 C52 1.370(11) . ?
C52 C53 1.379(11) . ?
C53 C54 1.379(10) . ?
C55 C56 1.390(10) . ?
C55 C60 1.391(9) . ?
C56 C57 1.401(11) . ?
C57 C58 1.362(12) . ?
C58 C59 1.358(12) . ?
C59 C60 1.396(11) . ?
C61 C62 1.364(10) . ?
C61 C66 1.407(10) . ?
C62 C63 1.378(11) . ?
C63 C64 1.376(13) . ?
C64 C65 1.397(13) . ?
C65 C66 1.379(11) . ?
P4 C79 1.806(7) . ?
P4 C67 1.820(7) . ?
P4 C73 1.821(7) . ?
C67 C72 1.392(9) . ?
C67 C68 1.393(11) . ?
C68 C69 1.380(11) . ?
C69 C70 1.383(11) . ?
C70 C71 1.383(12) . ?
C71 C72 1.378(10) . ?
C73 C78 1.382(10) . ?
C73 C74 1.386(10) . ?
C74 C75 1.405(11) . ?
C75 C76 1.375(12) . ?
C76 C77 1.349(12) . ?
C77 C78 1.385(10) . ?
C79 C80 1.377(10) . ?
C79 C84 1.402(9) . ?
C80 C81 1.397(11) . ?
C81 C82 1.384(11) . ?
C82 C83 1.355(11) . ?
C83 C84 1.400(10) . ?
O80 C85 1.289(17) . ?
O80 C88 1.329(14) . ?
C85 C86 1.354(19) . ?
C86 C87 1.34(2) . ?
C87 C88 1.44(2) . ?
